data_4302665
loop_
_publ_author_name
'Peter Comba'
'Christina Haaf'
'Hubert Wadepohl'

_publ_section_title
;
Novel Bispidine Ligands and Their First-Row Transition Metal Complexes:
Trigonal Bipyramidal and Trigonal Prismatic Geometries
;
_journal_name_full 'Inorganic Chemistry'
_journal_page_first 6604
_journal_page_last 6614
_journal_paper_doi 10.1021/ic900571v
_journal_volume 48
_journal_year 2009
_chemical_absolute_configuration ad
_chemical_formula_sum 'C35 H44 B2 Cu F8 N6 O'
_chemical_formula_weight 801.92
_space_group_IT_number 29
_symmetry_cell_setting orthorhombic
_symmetry_Int_Tables_number 29
_symmetry_space_group_name_Hall 'P 2c -2ac'
_symmetry_space_group_name_H-M 'P c a 21'
_atom_sites_solution_hydrogens geom
_atom_sites_solution_primary direct
_atom_sites_solution_secondary difmap
_audit_block_code co_ch4
_audit_creation_method SHELXL-97
_cell_angle_alpha 90.00
_cell_angle_beta 90.00
_cell_angle_gamma 90.00
_cell_formula_units_Z 4
_cell_length_a 21.016(9)
_cell_length_b 10.055(4)
_cell_length_c 17.318(6)
_cell_measurement_reflns_used 3827
_cell_measurement_temperature 100(2)
_cell_measurement_theta_max 24.33
_cell_measurement_theta_min 2.25
_cell_volume 3660(2)
_computing_cell_refinement
;

SAINT (Bruker AXS, 1997-2008). Includes estimated systematic errors

 of the unit cell constants from Monte Carlo simulations.

;
_computing_data_collection 'SMART (Bruker AXS, 1997-2003)'
_computing_data_reduction 'SAINT (Bruker AXS, 1997-2008)'
_computing_molecular_graphics 'PLATON (Spek, 1980-2008)'
_computing_publication_material 'SHELXL-97 (Sheldrick, 1997)'
_computing_structure_refinement 'SHELXL-97 (Sheldrick, 1997)'
_computing_structure_solution 'SHELXS-97 (Sheldrick, 1997)'
_diffrn_ambient_temperature 100(2)
_diffrn_measured_fraction_theta_full 1.000
_diffrn_measured_fraction_theta_max 1.000
_diffrn_measurement_device_type 'CCD area detector (Bruker AXS Smart 1000)'
_diffrn_measurement_method '\f- and \w-scans'
_diffrn_radiation_monochromator graphite
_diffrn_radiation_probe x-ray
_diffrn_radiation_type MoK\a
_diffrn_radiation_wavelength 0.71073
_diffrn_reflns_av_R_equivalents 0.1366
_diffrn_reflns_av_sigmaI/netI 0.0730
_diffrn_reflns_limit_h_max 25
_diffrn_reflns_limit_h_min 0
_diffrn_reflns_limit_k_max 11
_diffrn_reflns_limit_k_min 0
_diffrn_reflns_limit_l_max 20
_diffrn_reflns_limit_l_min -20
_diffrn_reflns_number 61413
_diffrn_reflns_theta_full 25.02
_diffrn_reflns_theta_max 25.02
_diffrn_reflns_theta_min 1.94
_diffrn_source 'fine-focus sealed tube'
_exptl_absorpt_coefficient_mu 0.676
_exptl_absorpt_correction_T_max 0.7452
_exptl_absorpt_correction_T_min 0.6559
_exptl_absorpt_correction_type multi-scan
_exptl_absorpt_process_details
;

multi-scan from symmetry-related measurements (Blessing 1995)

SADABS (Sheldrick & Bruker AXS, 2004-2008)

;
_exptl_crystal_colour blue
_exptl_crystal_density_diffrn 1.455
_exptl_crystal_density_method 'not measured'
_exptl_crystal_description block
_exptl_crystal_F_000 1660
_exptl_crystal_size_max 0.10
_exptl_crystal_size_mid 0.05
_exptl_crystal_size_min 0.05
_refine_diff_density_max 0.876
_refine_diff_density_min -0.530
_refine_diff_density_rms 0.103
_refine_ls_abs_structure_details 'Flack H D (1983), Acta Cryst. A39, 876-881'
_refine_ls_abs_structure_Flack -0.06(2)
_refine_ls_extinction_method none
_refine_ls_goodness_of_fit_ref 1.092
_refine_ls_hydrogen_treatment constr
_refine_ls_matrix_type full
_refine_ls_number_parameters 482
_refine_ls_number_reflns 6449
_refine_ls_number_restraints 95
_refine_ls_restrained_S_all 1.089
_refine_ls_R_factor_all 0.1015
_refine_ls_R_factor_gt 0.0528
_refine_ls_shift/su_max 0.000
_refine_ls_shift/su_mean 0.000
_refine_ls_structure_factor_coef Fsqd
_refine_ls_weighting_details 'calc w=1/[\s^2^(Fo^2^)+(0.0544P)^2^+9.8019P] where P=(Fo^2^+2Fc^2^)/3'
_refine_ls_weighting_scheme calc
_refine_ls_wR_factor_gt 0.1140
_refine_ls_wR_factor_ref 0.1480
_reflns_number_gt 4737
_reflns_number_total 6449
_reflns_threshold_expression >2sigma(I)
_cod_data_source_file ic900571v_si_001_08.cif
_cod_data_source_block co_ch4
_cod_database_code 4302665
_audit_block_refno 523

loop_
_symmetry_equiv_pos_as_xyz
'x, y, z'
'-x, -y, z+1/2'
'-x+1/2, y, z+1/2'
'x+1/2, -y, z'

loop_
_atom_site_label
_atom_site_type_symbol
_atom_site_fract_x
_atom_site_fract_y
_atom_site_fract_z
_atom_site_U_iso_or_equiv
_atom_site_adp_type
_atom_site_occupancy
_atom_site_symmetry_multiplicity
_atom_site_calc_flag
_atom_site_refinement_flags
_atom_site_disorder_assembly
_atom_site_disorder_group
N6 N 0.4327(3) 0.4871(7) 0.5250(4) 0.0462(18) Uani 1 1 d . . .
C1 C 0.4243(3) 0.2970(6) 0.6928(4) 0.0185(13) Uani 1 1 d . . .
H1A H 0.4206 0.3762 0.7265 0.022 Uiso 1 1 calc R . .
H1B H 0.4311 0.3285 0.6393 0.022 Uiso 1 1 calc R . .
C2 C 0.4821(3) 0.2145(6) 0.7183(3) 0.0154(13) Uani 1 1 d . . .
C3 C 0.4677(3) 0.1713(6) 0.8019(4) 0.0171(13) Uani 1 1 d . . .
C4 C 0.4093(3) 0.0816(6) 0.8059(3) 0.0137(12) Uani 1 1 d . . .
C5 C 0.3524(3) 0.1618(6) 0.7748(3) 0.0179(14) Uani 1 1 d . . .
H5A H 0.3146 0.1030 0.7729 0.021 Uiso 1 1 calc R . .
H5B H 0.3429 0.2350 0.8113 0.021 Uiso 1 1 calc R . .
C6 C 0.4915(3) 0.0866(6) 0.6686(3) 0.0158(12) Uani 1 1 d . . .
H6A H 0.4998 0.1130 0.6144 0.019 Uiso 1 1 calc R . .
H6B H 0.5295 0.0382 0.6875 0.019 Uiso 1 1 calc R . .
C7 C 0.4224(3) -0.0388(6) 0.7536(3) 0.0168(14) Uani 1 1 d . . .
H7A H 0.4595 -0.0879 0.7744 0.020 Uiso 1 1 calc R . .
H7B H 0.3852 -0.0992 0.7558 0.020 Uiso 1 1 calc R . .
C8 C 0.4449(3) -0.1304(6) 0.6223(4) 0.0192(15) Uani 1 1 d . . .
C9 C 0.4615(3) -0.0869(6) 0.5414(3) 0.0176(13) Uani 1 1 d . . .
H9A H 0.5021 -0.0369 0.5424 0.021 Uiso 1 1 calc R . .
H9B H 0.4675 -0.1663 0.5084 0.021 Uiso 1 1 calc R . .
C10 C 0.3627(3) -0.0864(6) 0.4678(4) 0.0205(13) Uani 1 1 d . . .
H10A H 0.3834 -0.1695 0.4502 0.025 Uiso 1 1 calc R . .
H10B H 0.3464 -0.0393 0.4217 0.025 Uiso 1 1 calc R . .
C11 C 0.3076(3) -0.1203(7) 0.5208(4) 0.0232(15) Uani 1 1 d . . .
H11A H 0.2719 -0.0584 0.5106 0.028 Uiso 1 1 calc R . .
H11B H 0.2927 -0.2116 0.5094 0.028 Uiso 1 1 calc R . .
C12 C 0.3796(3) -0.2026(6) 0.6217(4) 0.0232(16) Uani 1 1 d . . .
H12A H 0.3807 -0.2750 0.5830 0.028 Uiso 1 1 calc R . .
H12B H 0.3722 -0.2435 0.6729 0.028 Uiso 1 1 calc R . .
C13 C 0.4952(3) -0.2265(6) 0.6514(4) 0.0202(14) Uani 1 1 d . . .
H13A H 0.5362 -0.1805 0.6549 0.030 Uiso 1 1 calc R . .
H13B H 0.4988 -0.3015 0.6155 0.030 Uiso 1 1 calc R . .
H13C H 0.4830 -0.2595 0.7025 0.030 Uiso 1 1 calc R . .
C14 C 0.4406(3) 0.0923(6) 0.4512(3) 0.0196(14) Uani 1 1 d . . .
H14A H 0.4076 0.1480 0.4276 0.029 Uiso 1 1 calc R . .
H14B H 0.4624 0.0412 0.4109 0.029 Uiso 1 1 calc R . .
H14C H 0.4714 0.1489 0.4780 0.029 Uiso 1 1 calc R . .
C15 C 0.2695(3) -0.1402(7) 0.6521(4) 0.0242(15) Uani 1 1 d . . .
H15A H 0.2817 -0.1368 0.7067 0.036 Uiso 1 1 calc R . .
H15B H 0.2532 -0.2290 0.6399 0.036 Uiso 1 1 calc R . .
H15C H 0.2364 -0.0738 0.6421 0.036 Uiso 1 1 calc R . .
C16 C 0.3082(3) 0.3101(6) 0.6826(3) 0.0172(14) Uani 1 1 d . . .
H16A H 0.3175 0.3985 0.7051 0.021 Uiso 1 1 calc R . .
H16B H 0.2699 0.2741 0.7084 0.021 Uiso 1 1 calc R . .
C17 C 0.2959(3) 0.3242(6) 0.5975(4) 0.0195(14) Uani 1 1 d . . .
C18 C 0.2661(3) 0.4358(6) 0.5681(4) 0.0238(15) Uani 1 1 d . . .
H18 H 0.2570 0.5088 0.6011 0.029 Uiso 1 1 calc R . .
C19 C 0.2495(3) 0.4419(7) 0.4915(4) 0.0275(16) Uani 1 1 d . . .
H19 H 0.2290 0.5181 0.4707 0.033 Uiso 1 1 calc R . .
C20 C 0.2637(3) 0.3318(7) 0.4452(4) 0.0267(16) Uani 1 1 d . . .
H20 H 0.2529 0.3318 0.3919 0.032 Uiso 1 1 calc R . .
C21 C 0.2937(3) 0.2234(6) 0.4775(3) 0.0191(14) Uani 1 1 d . . .
H21 H 0.3029 0.1489 0.4457 0.023 Uiso 1 1 calc R . .
C22 C 0.5433(3) 0.2964(6) 0.7149(3) 0.0184(14) Uani 1 1 d . . .
C23 C 0.5461(3) 0.4208(7) 0.6814(4) 0.0248(15) Uani 1 1 d . . .
H23 H 0.5098 0.4561 0.6559 0.030 Uiso 1 1 calc R . .
C24 C 0.6025(3) 0.4950(7) 0.6849(4) 0.0272(16) Uani 1 1 d . . .
H24 H 0.6043 0.5807 0.6619 0.033 Uiso 1 1 calc R . .
C25 C 0.6554(3) 0.4441(7) 0.7217(4) 0.0266(16) Uani 1 1 d . . .
H25 H 0.6928 0.4964 0.7260 0.032 Uiso 1 1 calc R . .
C26 C 0.6540(3) 0.3177(7) 0.7521(4) 0.0246(15) Uani 1 1 d . . .
H26 H 0.6910 0.2815 0.7756 0.029 Uiso 1 1 calc R . .
C27 C 0.5984(3) 0.2432(7) 0.7484(4) 0.0201(14) Uani 1 1 d . . .
H27 H 0.5978 0.1554 0.7688 0.024 Uiso 1 1 calc R . .
C28 C 0.3945(3) 0.0433(6) 0.8888(3) 0.0169(13) Uani 1 1 d . . .
C29 C 0.3814(3) 0.1441(7) 0.9421(4) 0.0232(15) Uani 1 1 d . . .
H29 H 0.3810 0.2344 0.9260 0.028 Uiso 1 1 calc R . .
C30 C 0.3688(3) 0.1121(7) 1.0190(4) 0.0243(15) Uani 1 1 d . . .
H30 H 0.3594 0.1810 1.0548 0.029 Uiso 1 1 calc R . .
C31 C 0.3698(3) -0.0182(7) 1.0437(4) 0.0246(15) Uani 1 1 d . . .
H31 H 0.3618 -0.0391 1.0963 0.030 Uiso 1 1 calc R . .
C32 C 0.3824(3) -0.1174(7) 0.9914(4) 0.0283(17) Uani 1 1 d . . .
H32 H 0.3826 -0.2074 1.0081 0.034 Uiso 1 1 calc R . .
C33 C 0.3950(3) -0.0879(7) 0.9140(3) 0.0202(14) Uani 1 1 d . . .
H33 H 0.4040 -0.1576 0.8786 0.024 Uiso 1 1 calc R . .
C34 C 0.4421(3) 0.4767(7) 0.4610(4) 0.0297(17) Uani 1 1 d . . .
C35 C 0.4536(4) 0.4642(8) 0.3784(4) 0.041(2) Uani 1 1 d . . .
H35A H 0.4227 0.4022 0.3560 0.062 Uiso 1 1 calc R . .
H35B H 0.4968 0.4306 0.3697 0.062 Uiso 1 1 calc R . .
H35C H 0.4490 0.5515 0.3538 0.062 Uiso 1 1 calc R . .
Cu Cu 0.36609(3) 0.08732(6) 0.60888(4) 0.01613(17) Uani 1 1 d . . .
B1 B 0.6577(3) 0.8662(7) 0.7668(4) 0.0261(18) Uani 1 1 d D . .
F11 F 0.69888(18) 0.9532(4) 0.8057(2) 0.0411(11) Uani 1 1 d D . .
F12 F 0.6761(2) 0.8548(5) 0.6909(2) 0.0474(12) Uani 1 1 d D . .
F13 F 0.6603(2) 0.7438(4) 0.8023(2) 0.0461(12) Uani 1 1 d D . .
F14 F 0.59658(17) 0.9160(4) 0.7712(2) 0.0350(10) Uani 1 1 d D . .
B2 B 0.8482(3) 0.4098(7) 0.8243(4) 0.0299(19) Uani 1 1 d D . .
F21 F 0.8545(2) 0.5429(4) 0.8421(2) 0.0452(12) Uani 1 1 d D . .
F22 F 0.8089(2) 0.3993(5) 0.7578(3) 0.0530(13) Uani 1 1 d D . .
F23 F 0.8196(3) 0.3413(4) 0.8834(3) 0.0640(16) Uani 1 1 d D . .
F24 F 0.90646(17) 0.3563(4) 0.8051(2) 0.0336(9) Uani 1 1 d D . .
N7 N 0.3630(2) 0.2196(5) 0.6962(3) 0.0156(11) Uani 1 1 d . . .
N3 N 0.4353(2) -0.0050(5) 0.6706(3) 0.0149(11) Uani 1 1 d . . .
N4 N 0.3105(2) 0.2193(5) 0.5536(3) 0.0194(12) Uani 1 1 d . . .
N2 N 0.4106(2) -0.0011(5) 0.5076(3) 0.0182(11) Uani 1 1 d . . .
N1 N 0.3257(2) -0.1116(5) 0.6034(4) 0.0206(11) Uani 1 1 d . . .
O1 O 0.4982(2) 0.2052(4) 0.8567(2) 0.0230(10) Uani 1 1 d . . .

loop_
_atom_site_aniso_label
_atom_site_aniso_U_11
_atom_site_aniso_U_22
_atom_site_aniso_U_33
_atom_site_aniso_U_23
_atom_site_aniso_U_13
_atom_site_aniso_U_12
N6 0.049(4) 0.052(4) 0.038(4) 0.004(3) 0.008(3) 0.000(4)
C1 0.017(3) 0.012(3) 0.027(3) -0.003(3) 0.004(3) 0.000(3)
C2 0.015(3) 0.016(3) 0.016(3) 0.000(3) 0.000(2) -0.002(3)
C3 0.017(3) 0.014(3) 0.020(3) 0.003(3) 0.002(3) 0.002(3)
C4 0.011(3) 0.015(3) 0.015(3) -0.003(3) 0.000(2) 0.002(2)
C5 0.015(3) 0.020(3) 0.018(3) 0.008(3) 0.001(3) 0.006(3)
C6 0.014(3) 0.019(3) 0.014(3) 0.000(3) 0.002(2) -0.001(3)
C7 0.021(4) 0.014(3) 0.016(3) 0.000(3) 0.002(3) 0.002(3)
C8 0.014(3) 0.014(3) 0.029(4) -0.001(3) 0.002(3) 0.004(2)
C9 0.018(3) 0.015(3) 0.019(3) 0.000(3) -0.003(3) 0.006(3)
C10 0.019(3) 0.023(3) 0.020(3) -0.006(3) -0.001(3) 0.002(3)
C11 0.025(4) 0.022(4) 0.022(3) -0.002(3) -0.001(3) 0.000(3)
C12 0.021(3) 0.024(3) 0.024(4) 0.014(3) 0.009(3) 0.008(3)
C13 0.020(3) 0.020(3) 0.021(3) 0.000(3) -0.003(3) 0.005(3)
C14 0.022(4) 0.025(3) 0.012(3) 0.004(3) 0.002(3) 0.004(3)
C15 0.012(3) 0.026(4) 0.035(4) 0.001(3) 0.000(3) -0.002(3)
C16 0.012(3) 0.024(3) 0.015(3) 0.000(3) -0.003(2) 0.005(3)
C17 0.017(3) 0.021(3) 0.021(4) 0.000(3) -0.003(3) 0.001(2)
C18 0.023(4) 0.024(4) 0.024(4) -0.001(3) -0.004(3) 0.002(3)
C19 0.025(4) 0.030(4) 0.027(4) 0.005(3) -0.002(3) 0.006(3)
C20 0.029(4) 0.032(4) 0.019(3) 0.005(3) 0.000(3) 0.008(3)
C21 0.020(3) 0.023(3) 0.014(3) -0.002(3) -0.005(3) 0.001(3)
C22 0.022(3) 0.017(3) 0.017(3) 0.004(3) 0.000(3) -0.002(3)
C23 0.019(3) 0.029(4) 0.027(4) 0.006(3) -0.001(3) -0.002(3)
C24 0.027(4) 0.018(4) 0.036(4) 0.003(3) 0.003(3) -0.007(3)
C25 0.013(3) 0.035(4) 0.031(4) -0.002(3) 0.004(3) -0.004(3)
C26 0.020(4) 0.029(4) 0.025(3) -0.009(3) 0.006(3) 0.001(3)
C27 0.017(3) 0.020(3) 0.024(3) -0.001(3) 0.006(3) 0.003(3)
C28 0.014(3) 0.026(4) 0.010(3) -0.002(3) -0.002(2) 0.000(3)
C29 0.023(4) 0.025(4) 0.021(3) -0.002(3) 0.002(3) 0.003(3)
C30 0.014(3) 0.040(4) 0.019(3) 0.000(3) 0.003(3) 0.003(3)
C31 0.017(3) 0.040(4) 0.017(3) 0.009(3) -0.004(3) -0.001(3)
C32 0.022(4) 0.037(4) 0.025(4) 0.006(3) -0.005(3) -0.009(3)
C33 0.016(3) 0.026(4) 0.018(3) 0.005(3) 0.000(3) -0.003(3)
C34 0.029(4) 0.022(4) 0.038(5) 0.009(3) 0.005(3) 0.002(3)
C35 0.052(5) 0.039(5) 0.033(4) 0.004(4) 0.000(4) 0.003(4)
Cu 0.0156(3) 0.0172(3) 0.0155(3) -0.0005(4) -0.0004(4) 0.0022(3)
B1 0.028(5) 0.030(5) 0.020(4) -0.002(3) -0.009(3) 0.008(4)
F11 0.032(2) 0.052(3) 0.039(2) -0.012(2) 0.001(2) -0.010(2)
F12 0.055(3) 0.069(3) 0.018(2) 0.000(2) 0.003(2) 0.018(3)
F13 0.070(3) 0.028(2) 0.041(3) 0.007(2) -0.016(2) 0.005(2)
F14 0.025(2) 0.043(3) 0.038(2) -0.004(2) -0.0068(19) 0.007(2)
B2 0.036(5) 0.017(4) 0.037(5) 0.003(4) 0.013(4) 0.008(4)
F21 0.086(4) 0.020(2) 0.029(2) -0.0006(18) 0.009(2) 0.011(2)
F22 0.044(3) 0.045(3) 0.070(3) -0.001(3) -0.015(2) 0.001(2)
F23 0.085(4) 0.038(3) 0.069(3) 0.018(3) 0.045(3) 0.027(3)
F24 0.031(2) 0.032(2) 0.038(2) -0.0049(19) 0.0085(19) 0.0039(18)
N7 0.013(2) 0.015(3) 0.019(3) 0.002(2) -0.002(2) 0.000(2)
N3 0.016(3) 0.014(3) 0.014(3) 0.001(2) 0.006(2) -0.001(2)
N4 0.020(3) 0.023(3) 0.015(3) -0.003(2) -0.002(2) -0.003(2)
N2 0.014(3) 0.021(3) 0.020(3) 0.003(2) 0.000(2) 0.001(2)
N1 0.018(2) 0.024(3) 0.020(3) 0.000(3) -0.001(3) 0.003(2)
O1 0.023(2) 0.026(3) 0.020(2) -0.0017(19) -0.004(2) -0.003(2)

loop_
_atom_type_symbol
_atom_type_description
_atom_type_scat_dispersion_real
_atom_type_scat_dispersion_imag
_atom_type_scat_source
C C 0.0033 0.0016 'International Tables Vol C Tables 4.2.6.8 and 6.1.1.4'
H H 0.0000 0.0000 'International Tables Vol C Tables 4.2.6.8 and 6.1.1.4'
B B 0.0013 0.0007 'International Tables Vol C Tables 4.2.6.8 and 6.1.1.4'
Cu Cu 0.3201 1.2651 'International Tables Vol C Tables 4.2.6.8 and 6.1.1.4'
F F 0.0171 0.0103 'International Tables Vol C Tables 4.2.6.8 and 6.1.1.4'
N N 0.0061 0.0033 'International Tables Vol C Tables 4.2.6.8 and 6.1.1.4'
O O 0.0106 0.0060 'International Tables Vol C Tables 4.2.6.8 and 6.1.1.4'

loop_
_geom_angle_atom_site_label_1
_geom_angle_atom_site_label_2
_geom_angle_atom_site_label_3
_geom_angle
_geom_angle_site_symmetry_1
_geom_angle_site_symmetry_3
_geom_angle_publ_flag
N7 C1 C2 112.7(5) . . ?
N7 C1 H1A 109.0 . . ?
C2 C1 H1A 109.0 . . ?
N7 C1 H1B 109.0 . . ?
C2 C1 H1B 109.0 . . ?
H1A C1 H1B 107.8 . . ?
C22 C2 C1 111.3(5) . . ?
C22 C2 C3 110.7(5) . . ?
C1 C2 C3 105.4(5) . . ?
C22 C2 C6 108.4(5) . . ?
C1 C2 C6 112.7(5) . . ?
C3 C2 C6 108.1(5) . . ?
O1 C3 C4 124.4(5) . . ?
O1 C3 C2 124.0(5) . . ?
C4 C3 C2 111.6(5) . . ?
C28 C4 C3 110.9(5) . . ?
C28 C4 C7 113.2(5) . . ?
C3 C4 C7 107.2(5) . . ?
C28 C4 C5 107.7(5) . . ?
C3 C4 C5 107.5(5) . . ?
C7 C4 C5 110.2(5) . . ?
N7 C5 C4 113.9(5) . . ?
N7 C5 H5A 108.8 . . ?
C4 C5 H5A 108.8 . . ?
N7 C5 H5B 108.8 . . ?
C4 C5 H5B 108.8 . . ?
H5A C5 H5B 107.7 . . ?
N3 C6 C2 113.2(5) . . ?
N3 C6 H6A 108.9 . . ?
C2 C6 H6A 108.9 . . ?
N3 C6 H6B 108.9 . . ?
C2 C6 H6B 108.9 . . ?
H6A C6 H6B 107.7 . . ?
N3 C7 C4 114.7(5) . . ?
N3 C7 H7A 108.6 . . ?
C4 C7 H7A 108.6 . . ?
N3 C7 H7B 108.6 . . ?
C4 C7 H7B 108.6 . . ?
H7A C7 H7B 107.6 . . ?
C9 C8 C13 109.3(5) . . ?
C9 C8 N3 107.4(5) . . ?
C13 C8 N3 115.8(5) . . ?
C9 C8 C12 109.6(5) . . ?
C13 C8 C12 108.7(5) . . ?
N3 C8 C12 105.9(5) . . ?
N2 C9 C8 111.4(5) . . ?
N2 C9 H9A 109.3 . . ?
C8 C9 H9A 109.3 . . ?
N2 C9 H9B 109.3 . . ?
C8 C9 H9B 109.3 . . ?
H9A C9 H9B 108.0 . . ?
N2 C10 C11 111.4(5) . . ?
N2 C10 H10A 109.4 . . ?
C11 C10 H10A 109.4 . . ?
N2 C10 H10B 109.4 . . ?
C11 C10 H10B 109.4 . . ?
H10A C10 H10B 108.0 . . ?
N1 C11 C10 112.0(5) . . ?
N1 C11 H11A 109.2 . . ?
C10 C11 H11A 109.2 . . ?
N1 C11 H11B 109.2 . . ?
C10 C11 H11B 109.2 . . ?
H11A C11 H11B 107.9 . . ?
N1 C12 C8 112.7(5) . . ?
N1 C12 H12A 109.0 . . ?
C8 C12 H12A 109.0 . . ?
N1 C12 H12B 109.0 . . ?
C8 C12 H12B 109.0 . . ?
H12A C12 H12B 107.8 . . ?
C8 C13 H13A 109.5 . . ?
C8 C13 H13B 109.5 . . ?
H13A C13 H13B 109.5 . . ?
C8 C13 H13C 109.5 . . ?
H13A C13 H13C 109.5 . . ?
H13B C13 H13C 109.5 . . ?
N2 C14 H14A 109.5 . . ?
N2 C14 H14B 109.5 . . ?
H14A C14 H14B 109.5 . . ?
N2 C14 H14C 109.5 . . ?
H14A C14 H14C 109.5 . . ?
H14B C14 H14C 109.5 . . ?
N1 C15 H15A 109.5 . . ?
N1 C15 H15B 109.5 . . ?
H15A C15 H15B 109.5 . . ?
N1 C15 H15C 109.5 . . ?
H15A C15 H15C 109.5 . . ?
H15B C15 H15C 109.5 . . ?
N7 C16 C17 110.3(5) . . ?
N7 C16 H16A 109.6 . . ?
C17 C16 H16A 109.6 . . ?
N7 C16 H16B 109.6 . . ?
C17 C16 H16B 109.6 . . ?
H16A C16 H16B 108.1 . . ?
N4 C17 C18 122.3(6) . . ?
N4 C17 C16 116.3(5) . . ?
C18 C17 C16 121.1(6) . . ?
C19 C18 C17 120.5(6) . . ?
C19 C18 H18 119.7 . . ?
C17 C18 H18 119.7 . . ?
C18 C19 C20 117.7(6) . . ?
C18 C19 H19 121.2 . . ?
C20 C19 H19 121.2 . . ?
C21 C20 C19 119.4(6) . . ?
C21 C20 H20 120.3 . . ?
C19 C20 H20 120.3 . . ?
N4 C21 C20 122.4(6) . . ?
N4 C21 H21 118.8 . . ?
C20 C21 H21 118.8 . . ?
C23 C22 C27 119.0(6) . . ?
C23 C22 C2 122.7(6) . . ?
C27 C22 C2 118.3(5) . . ?
C22 C23 C24 120.0(6) . . ?
C22 C23 H23 120.0 . . ?
C24 C23 H23 120.0 . . ?
C25 C24 C23 120.3(6) . . ?
C25 C24 H24 119.9 . . ?
C23 C24 H24 119.9 . . ?
C26 C25 C24 120.1(6) . . ?
C26 C25 H25 119.9 . . ?
C24 C25 H25 119.9 . . ?
C25 C26 C27 119.9(6) . . ?
C25 C26 H26 120.0 . . ?
C27 C26 H26 120.0 . . ?
C26 C27 C22 120.5(6) . . ?
C26 C27 H27 119.8 . . ?
C22 C27 H27 119.8 . . ?
C33 C28 C29 118.8(6) . . ?
C33 C28 C4 122.4(5) . . ?
C29 C28 C4 118.8(6) . . ?
C30 C29 C28 120.1(7) . . ?
C30 C29 H29 120.0 . . ?
C28 C29 H29 120.0 . . ?
C31 C30 C29 120.8(6) . . ?
C31 C30 H30 119.6 . . ?
C29 C30 H30 119.6 . . ?
C32 C31 C30 119.3(6) . . ?
C32 C31 H31 120.3 . . ?
C30 C31 H31 120.3 . . ?
C31 C32 C33 120.9(7) . . ?
C31 C32 H32 119.5 . . ?
C33 C32 H32 119.5 . . ?
C28 C33 C32 120.1(6) . . ?
C28 C33 H33 120.0 . . ?
C32 C33 H33 120.0 . . ?
N6 C34 C35 179.3(9) . . ?
C34 C35 H35A 109.5 . . ?
C34 C35 H35B 109.5 . . ?
H35A C35 H35B 109.5 . . ?
C34 C35 H35C 109.5 . . ?
H35A C35 H35C 109.5 . . ?
H35B C35 H35C 109.5 . . ?
N4 Cu N7 84.4(2) . . ?
N4 Cu N3 165.7(2) . . ?
N7 Cu N3 85.95(19) . . ?
N4 Cu N1 111.1(2) . . ?
N7 Cu N1 128.8(2) . . ?
N3 Cu N1 83.2(2) . . ?
N4 Cu N2 97.8(2) . . ?
N7 Cu N2 152.6(2) . . ?
N3 Cu N2 86.0(2) . . ?
N1 Cu N2 76.0(2) . . ?
F12 B1 F13 109.9(5) . . ?
F12 B1 F14 110.2(5) . . ?
F13 B1 F14 109.6(6) . . ?
F12 B1 F11 109.8(6) . . ?
F13 B1 F11 108.6(5) . . ?
F14 B1 F11 108.7(5) . . ?
F23 B2 F24 111.9(5) . . ?
F23 B2 F21 111.3(5) . . ?
F24 B2 F21 110.3(6) . . ?
F23 B2 F22 108.3(6) . . ?
F24 B2 F22 106.9(5) . . ?
F21 B2 F22 108.0(5) . . ?
C16 N7 C5 105.4(5) . . ?
C16 N7 C1 109.9(5) . . ?
C5 N7 C1 111.4(5) . . ?
C16 N7 Cu 108.0(4) . . ?
C5 N7 Cu 115.5(4) . . ?
C1 N7 Cu 106.5(4) . . ?
C6 N3 C7 107.7(5) . . ?
C6 N3 C8 113.0(4) . . ?
C7 N3 C8 111.2(4) . . ?
C6 N3 Cu 105.8(4) . . ?
C7 N3 Cu 118.6(4) . . ?
C8 N3 Cu 100.6(3) . . ?
C17 N4 C21 117.7(5) . . ?
C17 N4 Cu 112.6(4) . . ?
C21 N4 Cu 129.1(4) . . ?
C10 N2 C14 110.1(5) . . ?
C10 N2 C9 109.4(5) . . ?
C14 N2 C9 108.4(5) . . ?
C10 N2 Cu 108.5(4) . . ?
C14 N2 Cu 116.9(4) . . ?
C9 N2 Cu 103.1(4) . . ?
C15 N1 C11 109.5(5) . . ?
C15 N1 C12 111.5(5) . . ?
C11 N1 C12 111.3(5) . . ?
C15 N1 Cu 117.8(4) . . ?
C11 N1 Cu 101.3(4) . . ?
C12 N1 Cu 105.0(3) . . ?

loop_
_geom_bond_atom_site_label_1
_geom_bond_atom_site_label_2
_geom_bond_distance
_geom_bond_site_symmetry_2
_geom_bond_publ_flag
N6 C34 1.131(9) . ?
C1 N7 1.505(8) . ?
C1 C2 1.537(8) . ?
C1 H1A 0.9900 . ?
C1 H1B 0.9900 . ?
C2 C22 1.527(8) . ?
C2 C3 1.542(8) . ?
C2 C6 1.560(8) . ?
C3 O1 1.195(7) . ?
C3 C4 1.524(8) . ?
C4 C28 1.518(8) . ?
C4 C7 1.537(8) . ?
C4 C5 1.540(8) . ?
C5 N7 1.496(7) . ?
C5 H5A 0.9900 . ?
C5 H5B 0.9900 . ?
C6 N3 1.499(7) . ?
C6 H6A 0.9900 . ?
C6 H6B 0.9900 . ?
C7 N3 1.502(7) . ?
C7 H7A 0.9900 . ?
C7 H7B 0.9900 . ?
C8 C9 1.509(9) . ?
C8 C13 1.519(8) . ?
C8 N3 1.527(8) . ?
C8 C12 1.552(8) . ?
C9 N2 1.495(8) . ?
C9 H9A 0.9900 . ?
C9 H9B 0.9900 . ?
C10 N2 1.491(8) . ?
C10 C11 1.517(9) . ?
C10 H10A 0.9900 . ?
C10 H10B 0.9900 . ?
C11 N1 1.483(9) . ?
C11 H11A 0.9900 . ?
C11 H11B 0.9900 . ?
C12 N1 1.490(7) . ?
C12 H12A 0.9900 . ?
C12 H12B 0.9900 . ?
C13 H13A 0.9800 . ?
C13 H13B 0.9800 . ?
C13 H13C 0.9800 . ?
C14 N2 1.494(8) . ?
C14 H14A 0.9800 . ?
C14 H14B 0.9800 . ?
C14 H14C 0.9800 . ?
C15 N1 1.479(8) . ?
C15 H15A 0.9800 . ?
C15 H15B 0.9800 . ?
C15 H15C 0.9800 . ?
C16 N7 1.486(8) . ?
C16 C17 1.503(9) . ?
C16 H16A 0.9900 . ?
C16 H16B 0.9900 . ?
C17 N4 1.336(8) . ?
C17 C18 1.383(8) . ?
C18 C19 1.372(9) . ?
C18 H18 0.9500 . ?
C19 C20 1.400(9) . ?
C19 H19 0.9500 . ?
C20 C21 1.377(9) . ?
C20 H20 0.9500 . ?
C21 N4 1.366(8) . ?
C21 H21 0.9500 . ?
C22 C23 1.380(9) . ?
C22 C27 1.402(8) . ?
C23 C24 1.402(9) . ?
C23 H23 0.9500 . ?
C24 C25 1.379(9) . ?
C24 H24 0.9500 . ?
C25 C26 1.376(10) . ?
C25 H25 0.9500 . ?
C26 C27 1.389(9) . ?
C26 H26 0.9500 . ?
C27 H27 0.9500 . ?
C28 C33 1.390(9) . ?
C28 C29 1.399(9) . ?
C29 C30 1.394(9) . ?
C29 H29 0.9500 . ?
C30 C31 1.378(10) . ?
C30 H30 0.9500 . ?
C31 C32 1.372(10) . ?
C31 H31 0.9500 . ?
C32 C33 1.399(9) . ?
C32 H32 0.9500 . ?
C33 H33 0.9500 . ?
C34 C35 1.457(10) . ?
C35 H35A 0.9800 . ?
C35 H35B 0.9800 . ?
C35 H35C 0.9800 . ?
Cu N4 2.010(5) . ?
Cu N7 2.016(5) . ?
Cu N3 2.030(5) . ?
Cu N1 2.175(5) . ?
Cu N2 2.177(5) . ?
B1 F12 1.374(7) . ?
B1 F13 1.377(8) . ?
B1 F14 1.381(7) . ?
B1 F11 1.403(8) . ?
B2 F23 1.372(7) . ?
B2 F24 1.379(7) . ?
B2 F21 1.380(7) . ?
B2 F22 1.420(8) . ?

loop_
_geom_torsion_atom_site_label_1
_geom_torsion_atom_site_label_2
_geom_torsion_atom_site_label_3
_geom_torsion_atom_site_label_4
_geom_torsion
_geom_torsion_site_symmetry_1
_geom_torsion_site_symmetry_2
_geom_torsion_site_symmetry_3
_geom_torsion_site_symmetry_4
_geom_torsion_publ_flag
N7 C1 C2 C22 -179.4(5) . . . . ?
N7 C1 C2 C3 -59.3(6) . . . . ?
N7 C1 C2 C6 58.4(7) . . . . ?
C22 C2 C3 O1 4.6(8) . . . . ?
C1 C2 C3 O1 -116.0(6) . . . . ?
C6 C2 C3 O1 123.3(6) . . . . ?
C22 C2 C3 C4 -176.2(5) . . . . ?
C1 C2 C3 C4 63.3(6) . . . . ?
C6 C2 C3 C4 -57.5(6) . . . . ?
O1 C3 C4 C28 1.0(8) . . . . ?
C2 C3 C4 C28 -178.3(5) . . . . ?
O1 C3 C4 C7 -123.0(6) . . . . ?
C2 C3 C4 C7 57.7(6) . . . . ?
O1 C3 C4 C5 118.5(6) . . . . ?
C2 C3 C4 C5 -60.8(6) . . . . ?
C28 C4 C5 N7 173.6(5) . . . . ?
C3 C4 C5 N7 54.0(6) . . . . ?
C7 C4 C5 N7 -62.5(7) . . . . ?
C22 C2 C6 N3 177.3(5) . . . . ?
C1 C2 C6 N3 -58.9(6) . . . . ?
C3 C2 C6 N3 57.2(6) . . . . ?
C28 C4 C7 N3 178.3(5) . . . . ?
C3 C4 C7 N3 -59.1(6) . . . . ?
C5 C4 C7 N3 57.6(7) . . . . ?
C13 C8 C9 N2 175.2(5) . . . . ?
N3 C8 C9 N2 -58.4(6) . . . . ?
C12 C8 C9 N2 56.2(6) . . . . ?
N2 C10 C11 N1 -23.8(7) . . . . ?
C9 C8 C12 N1 -67.8(7) . . . . ?
C13 C8 C12 N1 172.8(5) . . . . ?
N3 C8 C12 N1 47.8(7) . . . . ?
N7 C16 C17 N4 30.4(7) . . . . ?
N7 C16 C17 C18 -154.9(6) . . . . ?
N4 C17 C18 C19 0.8(10) . . . . ?
C16 C17 C18 C19 -173.6(6) . . . . ?
C17 C18 C19 C20 0.1(10) . . . . ?
C18 C19 C20 C21 -0.3(10) . . . . ?
C19 C20 C21 N4 -0.4(10) . . . . ?
C1 C2 C22 C23 -9.5(8) . . . . ?
C3 C2 C22 C23 -126.4(6) . . . . ?
C6 C2 C22 C23 115.1(6) . . . . ?
C1 C2 C22 C27 169.5(5) . . . . ?
C3 C2 C22 C27 52.5(7) . . . . ?
C6 C2 C22 C27 -66.0(7) . . . . ?
C27 C22 C23 C24 -3.5(9) . . . . ?
C2 C22 C23 C24 175.4(6) . . . . ?
C22 C23 C24 C25 0.1(10) . . . . ?
C23 C24 C25 C26 2.9(10) . . . . ?
C24 C25 C26 C27 -2.5(10) . . . . ?
C25 C26 C27 C22 -1.0(9) . . . . ?
C23 C22 C27 C26 4.0(9) . . . . ?
C2 C22 C27 C26 -175.0(5) . . . . ?
C3 C4 C28 C33 -118.6(6) . . . . ?
C7 C4 C28 C33 1.9(8) . . . . ?
C5 C4 C28 C33 124.1(6) . . . . ?
C3 C4 C28 C29 59.8(7) . . . . ?
C7 C4 C28 C29 -179.7(6) . . . . ?
C5 C4 C28 C29 -57.6(7) . . . . ?
C33 C28 C29 C30 -0.3(10) . . . . ?
C4 C28 C29 C30 -178.8(6) . . . . ?
C28 C29 C30 C31 0.7(10) . . . . ?
C29 C30 C31 C32 -1.0(10) . . . . ?
C30 C31 C32 C33 0.8(9) . . . . ?
C29 C28 C33 C32 0.2(9) . . . . ?
C4 C28 C33 C32 178.6(6) . . . . ?
C31 C32 C33 C28 -0.5(10) . . . . ?
C17 C16 N7 C5 -153.6(5) . . . . ?
C17 C16 N7 C1 86.3(6) . . . . ?
C17 C16 N7 Cu -29.6(6) . . . . ?
C4 C5 N7 C16 -170.8(5) . . . . ?
C4 C5 N7 C1 -51.7(6) . . . . ?
C4 C5 N7 Cu 70.0(6) . . . . ?
C2 C1 N7 C16 171.4(5) . . . . ?
C2 C1 N7 C5 54.9(6) . . . . ?
C2 C1 N7 Cu -71.8(5) . . . . ?
N4 Cu N7 C16 18.1(4) . . . . ?
N3 Cu N7 C16 -172.6(4) . . . . ?
N1 Cu N7 C16 -94.6(4) . . . . ?
N2 Cu N7 C16 114.2(5) . . . . ?
N4 Cu N7 C5 135.8(4) . . . . ?
N3 Cu N7 C5 -54.8(4) . . . . ?
N1 Cu N7 C5 23.1(5) . . . . ?
N2 Cu N7 C5 -128.0(5) . . . . ?
N4 Cu N7 C1 -99.9(4) . . . . ?
N3 Cu N7 C1 69.4(4) . . . . ?
N1 Cu N7 C1 147.4(3) . . . . ?
N2 Cu N7 C1 -3.8(6) . . . . ?
C2 C6 N3 C7 -56.4(6) . . . . ?
C2 C6 N3 C8 -179.6(5) . . . . ?
C2 C6 N3 Cu 71.3(5) . . . . ?
C4 C7 N3 C6 58.2(6) . . . . ?
C4 C7 N3 C8 -177.5(5) . . . . ?
C4 C7 N3 Cu -61.7(6) . . . . ?
C9 C8 N3 C6 -55.3(6) . . . . ?
C13 C8 N3 C6 67.2(7) . . . . ?
C12 C8 N3 C6 -172.3(5) . . . . ?
C9 C8 N3 C7 -176.5(5) . . . . ?
C13 C8 N3 C7 -54.1(7) . . . . ?
C12 C8 N3 C7 66.5(6) . . . . ?
C9 C8 N3 Cu 57.0(5) . . . . ?
C13 C8 N3 Cu 179.5(4) . . . . ?
C12 C8 N3 Cu -60.0(5) . . . . ?
N4 Cu N3 C6 -21.1(10) . . . . ?
N7 Cu N3 C6 -69.0(4) . . . . ?
N1 Cu N3 C6 161.1(4) . . . . ?
N2 Cu N3 C6 84.8(3) . . . . ?
N4 Cu N3 C7 99.7(9) . . . . ?
N7 Cu N3 C7 51.9(4) . . . . ?
N1 Cu N3 C7 -78.0(4) . . . . ?
N2 Cu N3 C7 -154.3(4) . . . . ?
N4 Cu N3 C8 -138.9(8) . . . . ?
N7 Cu N3 C8 173.2(3) . . . . ?
N1 Cu N3 C8 43.3(3) . . . . ?
N2 Cu N3 C8 -33.0(3) . . . . ?
C18 C17 N4 C21 -1.5(9) . . . . ?
C16 C17 N4 C21 173.2(5) . . . . ?
C18 C17 N4 Cu 170.4(5) . . . . ?
C16 C17 N4 Cu -14.9(7) . . . . ?
C20 C21 N4 C17 1.3(9) . . . . ?
C20 C21 N4 Cu -169.1(5) . . . . ?
N7 Cu N4 C17 -2.2(4) . . . . ?
N3 Cu N4 C17 -50.3(10) . . . . ?
N1 Cu N4 C17 127.4(4) . . . . ?
N2 Cu N4 C17 -154.7(4) . . . . ?
N7 Cu N4 C21 168.5(6) . . . . ?
N3 Cu N4 C21 120.5(8) . . . . ?
N1 Cu N4 C21 -61.9(6) . . . . ?
N2 Cu N4 C21 16.0(6) . . . . ?
C11 C10 N2 C14 -147.1(5) . . . . ?
C11 C10 N2 C9 93.8(6) . . . . ?
C11 C10 N2 Cu -18.0(6) . . . . ?
C8 C9 N2 C10 -89.0(6) . . . . ?
C8 C9 N2 C14 150.9(5) . . . . ?
C8 C9 N2 Cu 26.4(5) . . . . ?
N4 Cu N2 C10 -73.0(4) . . . . ?
N7 Cu N2 C10 -165.9(4) . . . . ?
N3 Cu N2 C10 120.9(4) . . . . ?
N1 Cu N2 C10 36.9(4) . . . . ?
N4 Cu N2 C14 52.2(4) . . . . ?
N7 Cu N2 C14 -40.7(7) . . . . ?
N3 Cu N2 C14 -113.9(4) . . . . ?
N1 Cu N2 C14 162.1(4) . . . . ?
N4 Cu N2 C9 171.0(4) . . . . ?
N7 Cu N2 C9 78.1(5) . . . . ?
N3 Cu N2 C9 4.9(4) . . . . ?
N1 Cu N2 C9 -79.1(4) . . . . ?
C10 C11 N1 C15 177.7(5) . . . . ?
C10 C11 N1 C12 -58.6(7) . . . . ?
C10 C11 N1 Cu 52.6(5) . . . . ?
C8 C12 N1 C15 -139.4(5) . . . . ?
C8 C12 N1 C11 98.0(6) . . . . ?
C8 C12 N1 Cu -10.8(6) . . . . ?
N4 Cu N1 C15 -73.7(5) . . . . ?
N7 Cu N1 C15 26.5(5) . . . . ?
N3 Cu N1 C15 105.7(5) . . . . ?
N2 Cu N1 C15 -166.8(5) . . . . ?
N4 Cu N1 C11 45.6(4) . . . . ?
N7 Cu N1 C11 145.8(4) . . . . ?
N3 Cu N1 C11 -135.0(4) . . . . ?
N2 Cu N1 C11 -47.4(3) . . . . ?
N4 Cu N1 C12 161.6(4) . . . . ?
N7 Cu N1 C12 -98.3(4) . . . . ?
N3 Cu N1 C12 -19.0(4) . . . . ?
N2 Cu N1 C12 68.5(4) . . . . ?
